data_7214944
loop_
_publ_author_name
'Hsiao, Hui-Lin'
'Wu, Chia-Jun'
'Hsu, Wayne'
'Yeh, Chun-Wei'
'Xie, Ming-Yuan'
'Huang, Wun-Jhih'
'Chen, Jhy-Der'

_publ_section_title
;
 Diverse Ag(i) complexes constructed from asymmetric pyridyl and pyrimidyl
 amide ligands: roles of Ag&#x22EF;Ag and \p--\p interactions
;
_journal_issue 23
_journal_name_full CrystEngComm
_journal_page_first 8143
_journal_paper_doi 10.1039/c2ce25995h
_journal_volume 14
_journal_year 2012
_chemical_formula_sum 'C26 H22 Ag Cl N6 O10'
_chemical_formula_weight 721.82
_chemical_name_systematic
;
?
;
_space_group_IT_number 2
_symmetry_cell_setting triclinic
_symmetry_space_group_name_Hall '-P 1'
_symmetry_space_group_name_H-M 'P -1'
_atom_sites_solution_hydrogens geom
_atom_sites_solution_primary direct
_atom_sites_solution_secondary difmap
_audit_creation_method SHELXL-97
_cell_angle_alpha 97.684(10)
_cell_angle_beta 115.890(7)
_cell_angle_gamma 91.832(10)
_cell_formula_units_Z 2
_cell_length_a 10.9516(12)
_cell_length_b 11.4924(15)
_cell_length_c 12.3178(12)
_cell_measurement_reflns_used 28
_cell_measurement_temperature 295(2)
_cell_measurement_theta_max 12.43
_cell_measurement_theta_min 5.99
_cell_volume 1375.1(3)
_computing_cell_refinement 'Bruker XSCANS'
_computing_data_collection 'Bruker XSCANS'
_computing_data_reduction 'Bruker SHELXTL'
_computing_molecular_graphics 'Bruker SHELXTL'
_computing_publication_material 'Bruker SHELXTL'
_computing_structure_refinement 'SHELXL-97 (Sheldrick, 1997)'
_computing_structure_solution 'SHELXS-97 (Sheldrick, 1990)'
_diffrn_ambient_temperature 295(2)
_diffrn_measured_fraction_theta_full 0.998
_diffrn_measured_fraction_theta_max 0.998
_diffrn_measurement_device_type 'Bruker P4'
_diffrn_measurement_method '\w scans'
_diffrn_radiation_monochromator graphite
_diffrn_radiation_source 'fine-focus sealed tube'
_diffrn_radiation_type MoK\a
_diffrn_radiation_wavelength 0.71073
_diffrn_reflns_av_R_equivalents 0.0213
_diffrn_reflns_av_sigmaI/netI 0.0321
_diffrn_reflns_limit_h_max 13
_diffrn_reflns_limit_h_min -1
_diffrn_reflns_limit_k_max 13
_diffrn_reflns_limit_k_min -13
_diffrn_reflns_limit_l_max 13
_diffrn_reflns_limit_l_min -14
_diffrn_reflns_number 5668
_diffrn_reflns_theta_full 24.99
_diffrn_reflns_theta_max 24.99
_diffrn_reflns_theta_min 2.08
_diffrn_standards_interval_count 97
_diffrn_standards_number 3
_exptl_absorpt_coefficient_mu 0.901
_exptl_absorpt_correction_T_max 0.9889
_exptl_absorpt_correction_T_min 0.9477
_exptl_absorpt_correction_type empirical
_exptl_crystal_colour colorless
_exptl_crystal_density_diffrn 1.743
_exptl_crystal_density_method 'not measured'
_exptl_crystal_description block
_exptl_crystal_F_000 728
_exptl_crystal_size_max 0.5
_exptl_crystal_size_mid 0.3
_exptl_crystal_size_min 0.2
_refine_diff_density_max 0.288
_refine_diff_density_min -0.476
_refine_diff_density_rms 0.053
_refine_ls_extinction_coef 0.0018(4)
_refine_ls_extinction_expression Fc^*^=kFc[1+0.001xFc^2^\l^3^/sin(2\q)]^-1/4^
_refine_ls_extinction_method SHELXL
_refine_ls_goodness_of_fit_ref 1.044
_refine_ls_hydrogen_treatment constr
_refine_ls_matrix_type full
_refine_ls_number_parameters 425
_refine_ls_number_reflns 4836
_refine_ls_number_restraints 0
_refine_ls_restrained_S_all 1.044
_refine_ls_R_factor_all 0.0445
_refine_ls_R_factor_gt 0.0334
_refine_ls_shift/su_max 0.001
_refine_ls_shift/su_mean 0.000
_refine_ls_structure_factor_coef Fsqd
_refine_ls_weighting_details 'calc w=1/[\s^2^(Fo^2^)+(0.0321P)^2^+1.0146P] where P=(Fo^2^+2Fc^2^)/3'
_refine_ls_weighting_scheme calc
_refine_ls_wR_factor_gt 0.0802
_refine_ls_wR_factor_ref 0.0873
_reflns_number_gt 3974
_reflns_number_total 4836
_reflns_threshold_expression >2sigma(I)
_cod_data_source_file c2ce25995h.txt
_cod_data_source_block 7
_cod_depositor_comments
;
The following automatic conversions were performed:

'_symmetry_cell_setting' value 'Triclinic' changed to 'triclinic'
according to
/usr/data/users/saulius/automatic-downloads/retrospective/RSC/lib/dictionaries/cif_core.dic
dictionary named 'cif_core.dic' version 2.4.2 from 2011-04-26.

Automatic conversion script
Id: cif_fix_values 2281 2013-09-26 08:29:07Z andrius 
;
_cod_original_sg_symbol_H-M P-1
_cod_database_code 7214944

loop_
_symmetry_equiv_pos_as_xyz
'x, y, z'
'-x, -y, -z'

loop_
_atom_site_label
_atom_site_type_symbol
_atom_site_fract_x
_atom_site_fract_y
_atom_site_fract_z
_atom_site_U_iso_or_equiv
_atom_site_adp_type
_atom_site_occupancy
_atom_site_symmetry_multiplicity
_atom_site_calc_flag
_atom_site_refinement_flags
Ag Ag 0.53377(3) 0.62587(2) 0.47655(2) 0.06562(12) Uani 1 1 d .
C1 C 0.3264(3) 0.4898(3) 0.2211(3) 0.0544(8) Uani 1 1 d .
H1A H 0.2713 0.5292 0.2504 0.065 Uiso 1 1 calc R
C2 C 0.2705(3) 0.4390(3) 0.1021(3) 0.0602(9) Uani 1 1 d .
H2A H 0.1791 0.4426 0.0497 0.072 Uiso 1 1 calc R
C3 C 0.3555(4) 0.3821(4) 0.0631(3) 0.0790(12) Uani 1 1 d .
H3A H 0.3206 0.3467 -0.0184 0.095 Uiso 1 1 calc R
C4 C 0.5308(3) 0.4272(2) 0.2523(2) 0.0416(6) Uani 1 1 d .
C5 C 0.7436(3) 0.4344(2) 0.4484(2) 0.0389(6) Uani 1 1 d .
C6 C 0.8800(3) 0.3885(2) 0.4979(2) 0.0378(6) Uani 1 1 d .
C11 C 0.9634(3) 0.4200(3) 0.6228(3) 0.0453(7) Uani 1 1 d .
H11A H 0.9332 0.4687 0.6708 0.054 Uiso 1 1 calc R
C10 C 1.0908(3) 0.3797(3) 0.6763(3) 0.0453(7) Uani 1 1 d .
H10A H 1.1456 0.4012 0.7599 0.054 Uiso 1 1 calc R
C9 C 1.1368(3) 0.3077(2) 0.6062(3) 0.0418(6) Uani 1 1 d .
C8 C 1.0548(3) 0.2781(3) 0.4807(3) 0.0513(7) Uani 1 1 d .
H8A H 1.0863 0.2315 0.4324 0.062 Uiso 1 1 calc R
C7 C 0.9278(3) 0.3172(3) 0.4276(3) 0.0471(7) Uani 1 1 d .
H7A H 0.8734 0.2956 0.3439 0.056 Uiso 1 1 calc R
C12 C 1.2715(3) 0.2591(3) 0.6588(3) 0.0482(7) Uani 1 1 d .
C13 C 1.4810(3) 0.2597(3) 0.8338(3) 0.0661(9) Uani 1 1 d .
H13A H 1.5269 0.2970 0.9179 0.099 Uiso 1 1 calc R
H13B H 1.5340 0.2780 0.7924 0.099 Uiso 1 1 calc R
H13C H 1.4700 0.1758 0.8298 0.099 Uiso 1 1 calc R
C14 C 0.7243(3) 0.7964(3) 0.7089(3) 0.0587(8) Uani 1 1 d .
H14A H 0.7738 0.7325 0.7070 0.070 Uiso 1 1 calc R
C15 C 0.7840(3) 0.8881(3) 0.8028(3) 0.0595(8) Uani 1 1 d .
H15A H 0.8722 0.8883 0.8640 0.071 Uiso 1 1 calc R
C16 C 0.7071(3) 0.9808(3) 0.8027(3) 0.0569(8) Uani 1 1 d .
H16A H 0.7437 1.0441 0.8668 0.068 Uiso 1 1 calc R
C17 C 0.5337(3) 0.8881(3) 0.6260(3) 0.0451(7) Uani 1 1 d .
C18 C 0.3168(3) 0.8299(3) 0.4291(3) 0.0475(7) Uani 1 1 d .
C19 C 0.1786(3) 0.8682(2) 0.3626(3) 0.0436(6) Uani 1 1 d .
C24 C 0.1022(3) 0.8170(3) 0.2415(3) 0.0529(7) Uani 1 1 d .
H24A H 0.1383 0.7609 0.2052 0.063 Uiso 1 1 calc R
C23 C -0.0268(3) 0.8483(3) 0.1738(3) 0.0523(7) Uani 1 1 d .
H23A H -0.0767 0.8141 0.0922 0.063 Uiso 1 1 calc R
C22 C -0.0817(3) 0.9303(3) 0.2276(3) 0.0467(7) Uani 1 1 d .
C21 C -0.0059(3) 0.9802(3) 0.3489(3) 0.0631(9) Uani 1 1 d .
H21A H -0.0423 1.0353 0.3858 0.076 Uiso 1 1 calc R
C20 C 0.1226(3) 0.9491(3) 0.4154(3) 0.0622(9) Uani 1 1 d .
H20A H 0.1723 0.9831 0.4971 0.075 Uiso 1 1 calc R
C25 C -0.2204(3) 0.9645(3) 0.1535(3) 0.0518(7) Uani 1 1 d .
C26 C -0.3837(3) 1.0946(3) 0.1507(4) 0.0698(10) Uani 1 1 d .
H26A H -0.4008 1.1520 0.2054 0.105 Uiso 1 1 calc R
H26B H -0.4573 1.0325 0.1141 0.105 Uiso 1 1 calc R
H26C H -0.3772 1.1317 0.0879 0.105 Uiso 1 1 calc R
N1 N 0.4583(2) 0.4859(2) 0.2991(2) 0.0468(6) Uani 1 1 d .
N2 N 0.4864(3) 0.3754(3) 0.1372(2) 0.0703(9) Uani 1 1 d .
N3 N 0.6676(2) 0.4124(2) 0.3244(2) 0.0436(5) Uani 1 1 d .
H3B H 0.7106 0.3850 0.2841 0.052 Uiso 1 1 calc R
N4 N 0.5968(3) 0.7932(2) 0.6183(2) 0.0506(6) Uani 1 1 d .
N5 N 0.5824(3) 0.9824(2) 0.7137(2) 0.0540(6) Uani 1 1 d .
N6 N 0.4012(2) 0.8985(2) 0.5383(2) 0.0523(6) Uani 1 1 d .
H6A H 0.3664 0.9597 0.5565 0.063 Uiso 1 1 calc R
O1 O 0.7030(2) 0.4858(2) 0.51764(19) 0.0583(6) Uani 1 1 d .
O2 O 1.3085(3) 0.1883(3) 0.6012(2) 0.0858(9) Uani 1 1 d .
O3 O 1.3474(2) 0.3025(2) 0.77532(19) 0.0602(6) Uani 1 1 d .
O4 O 0.3508(3) 0.7438(2) 0.3854(2) 0.0808(8) Uani 1 1 d .
O5 O -0.2908(2) 0.9233(3) 0.0480(2) 0.0739(7) Uani 1 1 d .
O6 O -0.2575(2) 1.0460(2) 0.2180(2) 0.0629(6) Uani 1 1 d .
O7 O 0.7887(3) 0.3618(3) 0.1327(2) 0.0803(8) Uani 1 1 d .
O8 O 0.9537(14) 0.2398(14) 0.1790(9) 0.142(7) Uani 0.50 1 d P
O8' O 1.0092(11) 0.3640(15) 0.1572(18) 0.185(9) Uani 0.50 1 d P
O9 O 0.8045(11) 0.2488(12) -0.0226(10) 0.133(7) Uani 0.50 1 d P
O9' O 0.8934(16) 0.1915(10) 0.106(2) 0.188(8) Uani 0.50 1 d P
O10 O 0.9635(12) 0.3912(13) 0.0866(15) 0.149(6) Uani 0.50 1 d P
O10' O 0.842(3) 0.310(2) -0.0230(11) 0.244(12) Uani 0.50 1 d P
Cl Cl 0.88109(8) 0.30708(7) 0.09356(7) 0.0540(2) Uani 1 1 d .

loop_
_atom_site_aniso_label
_atom_site_aniso_U_11
_atom_site_aniso_U_22
_atom_site_aniso_U_33
_atom_site_aniso_U_23
_atom_site_aniso_U_13
_atom_site_aniso_U_12
Ag 0.05690(17) 0.06281(18) 0.06402(18) -0.00737(12) 0.01849(13) 0.02754(12)
C1 0.0370(15) 0.067(2) 0.0547(18) 0.0050(15) 0.0168(14) 0.0195(14)
C2 0.0334(15) 0.081(2) 0.0524(19) 0.0056(16) 0.0075(14) 0.0150(15)
C3 0.0479(19) 0.126(3) 0.0419(18) -0.0106(19) 0.0064(15) 0.026(2)
C4 0.0332(14) 0.0480(15) 0.0386(14) 0.0037(12) 0.0118(12) 0.0119(12)
C5 0.0356(14) 0.0412(14) 0.0383(14) 0.0055(11) 0.0151(12) 0.0095(11)
C6 0.0341(14) 0.0398(14) 0.0382(14) 0.0074(11) 0.0143(11) 0.0082(11)
C11 0.0399(15) 0.0530(16) 0.0392(15) 0.0024(12) 0.0153(12) 0.0127(13)
C10 0.0375(15) 0.0516(16) 0.0370(14) 0.0061(12) 0.0076(12) 0.0082(13)
C9 0.0349(14) 0.0466(15) 0.0431(15) 0.0117(12) 0.0151(12) 0.0101(12)
C8 0.0427(16) 0.0661(19) 0.0447(16) 0.0081(14) 0.0182(13) 0.0233(14)
C7 0.0391(15) 0.0598(18) 0.0348(14) 0.0044(13) 0.0099(12) 0.0165(13)
C12 0.0377(15) 0.0577(18) 0.0509(17) 0.0150(14) 0.0191(14) 0.0134(13)
C13 0.0401(17) 0.085(2) 0.060(2) 0.0195(18) 0.0074(15) 0.0255(17)
C14 0.0464(17) 0.060(2) 0.065(2) 0.0149(16) 0.0188(16) 0.0192(15)
C15 0.0414(17) 0.074(2) 0.0540(19) 0.0160(17) 0.0110(15) 0.0118(16)
C16 0.0500(18) 0.065(2) 0.0456(17) 0.0036(15) 0.0135(15) 0.0039(15)
C17 0.0412(15) 0.0507(16) 0.0432(15) 0.0089(13) 0.0179(13) 0.0092(13)
C18 0.0442(16) 0.0440(16) 0.0505(17) 0.0086(13) 0.0169(14) 0.0134(13)
C19 0.0428(15) 0.0433(15) 0.0431(15) 0.0090(12) 0.0166(13) 0.0097(12)
C24 0.0508(18) 0.0532(17) 0.0498(17) 0.0016(14) 0.0192(14) 0.0143(14)
C23 0.0474(17) 0.0607(19) 0.0409(16) 0.0039(14) 0.0134(13) 0.0089(14)
C22 0.0437(16) 0.0505(16) 0.0427(15) 0.0110(13) 0.0149(13) 0.0090(13)
C21 0.0525(19) 0.074(2) 0.0501(18) -0.0048(16) 0.0138(15) 0.0273(17)
C20 0.0523(19) 0.074(2) 0.0411(16) -0.0050(15) 0.0066(14) 0.0198(16)
C25 0.0419(16) 0.0619(19) 0.0510(18) 0.0154(15) 0.0180(15) 0.0111(14)
C26 0.0430(18) 0.077(2) 0.084(3) 0.020(2) 0.0203(18) 0.0219(17)
N1 0.0359(12) 0.0545(14) 0.0439(13) 0.0017(11) 0.0132(10) 0.0147(11)
N2 0.0411(14) 0.110(2) 0.0427(15) -0.0106(15) 0.0082(12) 0.0267(15)
N3 0.0315(11) 0.0561(14) 0.0388(12) 0.0010(10) 0.0128(10) 0.0155(10)
N4 0.0442(14) 0.0540(15) 0.0511(14) 0.0098(12) 0.0180(12) 0.0142(11)
N5 0.0479(15) 0.0566(15) 0.0495(15) 0.0041(12) 0.0153(12) 0.0124(12)
N6 0.0428(13) 0.0515(14) 0.0485(14) 0.0006(11) 0.0089(11) 0.0171(11)
O1 0.0487(12) 0.0829(16) 0.0419(11) 0.0055(10) 0.0188(10) 0.0296(11)
O2 0.0539(15) 0.121(2) 0.0643(15) -0.0031(15) 0.0130(12) 0.0445(15)
O3 0.0400(11) 0.0781(15) 0.0481(12) 0.0090(11) 0.0056(10) 0.0252(11)
O4 0.0635(15) 0.0680(16) 0.0763(17) -0.0125(13) 0.0047(13) 0.0317(13)
O5 0.0512(14) 0.0940(19) 0.0536(15) 0.0042(13) 0.0040(12) 0.0185(13)
O6 0.0455(12) 0.0738(15) 0.0607(14) 0.0103(12) 0.0149(11) 0.0221(11)
O7 0.0668(16) 0.109(2) 0.0677(16) 0.0079(15) 0.0327(13) 0.0348(15)
O8 0.150(11) 0.250(18) 0.096(6) 0.106(8) 0.087(7) 0.162(12)
O8' 0.063(6) 0.201(14) 0.229(15) -0.141(13) 0.060(8) -0.045(7)
O9 0.086(5) 0.164(11) 0.092(8) -0.091(9) 0.019(5) -0.005(7)
O9' 0.153(12) 0.076(6) 0.40(2) 0.102(11) 0.166(15) 0.054(6)
O10 0.091(8) 0.190(11) 0.194(14) 0.079(11) 0.078(9) -0.022(7)
O10' 0.36(3) 0.36(2) 0.074(8) 0.094(12) 0.122(13) 0.28(2)
Cl 0.0456(4) 0.0686(5) 0.0441(4) 0.0038(3) 0.0178(3) 0.0130(4)

loop_
_atom_type_symbol
_atom_type_description
_atom_type_scat_dispersion_real
_atom_type_scat_dispersion_imag
_atom_type_scat_source
C C 0.0033 0.0016 'International Tables Vol C Tables 4.2.6.8 and 6.1.1.4'
H H 0.0000 0.0000 'International Tables Vol C Tables 4.2.6.8 and 6.1.1.4'
N N 0.0061 0.0033 'International Tables Vol C Tables 4.2.6.8 and 6.1.1.4'
O O 0.0106 0.0060 'International Tables Vol C Tables 4.2.6.8 and 6.1.1.4'
Cl Cl 0.1484 0.1585 'International Tables Vol C Tables 4.2.6.8 and 6.1.1.4'
Ag Ag -0.8971 1.1015 'International Tables Vol C Tables 4.2.6.8 and 6.1.1.4'

loop_
_geom_angle_atom_site_label_1
_geom_angle_atom_site_label_2
_geom_angle_atom_site_label_3
_geom_angle
_geom_angle_site_symmetry_3
N4 Ag N1 166.45(9) .
N4 Ag O4 77.35(8) .
N1 Ag O4 93.07(8) .
N4 Ag O1 114.98(8) .
N1 Ag O1 73.63(8) .
O4 Ag O1 166.07(8) .
N4 Ag Ag 124.26(7) 2_666
N1 Ag Ag 68.72(7) 2_666
O4 Ag Ag 118.83(8) 2_666
O1 Ag Ag 60.77(6) 2_666
N1 C1 C2 123.1(3) .
N1 C1 H1A 118.5 .
C2 C1 H1A 118.5 .
C1 C2 C3 116.4(3) .
C1 C2 H2A 121.8 .
C3 C2 H2A 121.8 .
N2 C3 C2 122.6(3) .
N2 C3 H3A 118.7 .
C2 C3 H3A 118.7 .
N1 C4 N2 126.1(2) .
N1 C4 N3 121.5(2) .
N2 C4 N3 112.4(2) .
O1 C5 N3 123.0(2) .
O1 C5 C6 120.3(2) .
N3 C5 C6 116.6(2) .
C7 C6 C11 118.7(2) .
C7 C6 C5 124.3(2) .
C11 C6 C5 117.0(2) .
C10 C11 C6 120.6(3) .
C10 C11 H11A 119.7 .
C6 C11 H11A 119.7 .
C9 C10 C11 120.3(3) .
C9 C10 H10A 119.9 .
C11 C10 H10A 119.9 .
C10 C9 C8 119.2(2) .
C10 C9 C12 122.9(3) .
C8 C9 C12 117.9(3) .
C7 C8 C9 120.5(3) .
C7 C8 H8A 119.7 .
C9 C8 H8A 119.7 .
C8 C7 C6 120.6(3) .
C8 C7 H7A 119.7 .
C6 C7 H7A 119.7 .
O2 C12 O3 123.1(3) .
O2 C12 C9 123.8(3) .
O3 C12 C9 113.1(3) .
O3 C13 H13A 109.5 .
O3 C13 H13B 109.5 .
H13A C13 H13B 109.5 .
O3 C13 H13C 109.5 .
H13A C13 H13C 109.5 .
H13B C13 H13C 109.5 .
N4 C14 C15 123.3(3) .
N4 C14 H14A 118.3 .
C15 C14 H14A 118.3 .
C14 C15 C16 116.6(3) .
C14 C15 H15A 121.7 .
C16 C15 H15A 121.7 .
N5 C16 C15 122.0(3) .
N5 C16 H16A 119.0 .
C15 C16 H16A 119.0 .
N4 C17 N5 126.7(3) .
N4 C17 N6 121.7(3) .
N5 C17 N6 111.6(3) .
O4 C18 N6 123.3(3) .
O4 C18 C19 120.4(3) .
N6 C18 C19 116.3(3) .
C20 C19 C24 118.8(3) .
C20 C19 C18 123.7(3) .
C24 C19 C18 117.5(3) .
C23 C24 C19 120.8(3) .
C23 C24 H24A 119.6 .
C19 C24 H24A 119.6 .
C24 C23 C22 119.9(3) .
C24 C23 H23A 120.1 .
C22 C23 H23A 120.1 .
C23 C22 C21 119.2(3) .
C23 C22 C25 119.5(3) .
C21 C22 C25 121.3(3) .
C20 C21 C22 120.6(3) .
C20 C21 H21A 119.7 .
C22 C21 H21A 119.7 .
C21 C20 C19 120.7(3) .
C21 C20 H20A 119.7 .
C19 C20 H20A 119.7 .
O5 C25 O6 124.0(3) .
O5 C25 C22 123.9(3) .
O6 C25 C22 112.1(3) .
O6 C26 H26A 109.5 .
O6 C26 H26B 109.5 .
H26A C26 H26B 109.5 .
O6 C26 H26C 109.5 .
H26A C26 H26C 109.5 .
H26B C26 H26C 109.5 .
C4 N1 C1 115.6(2) .
C4 N1 Ag 128.95(18) .
C1 N1 Ag 113.05(19) .
C4 N2 C3 116.3(3) .
C5 N3 C4 130.3(2) .
C5 N3 H3B 114.8 .
C4 N3 H3B 114.8 .
C17 N4 C14 114.9(3) .
C17 N4 Ag 132.1(2) .
C14 N4 Ag 113.0(2) .
C16 N5 C17 116.4(3) .
C18 N6 C17 132.1(3) .
C18 N6 H6A 113.9 .
C17 N6 H6A 113.9 .
C5 O1 Ag 128.75(18) .
C12 O3 C13 116.7(3) .
C18 O4 Ag 131.0(2) .
C25 O6 C26 116.2(3) .
O9' O8 Cl 69.7(9) .
O9' O8 O8' 113.1(13) .
Cl O8 O8' 53.1(6) .
O10 O8' Cl 69.1(10) .
O10 O8' O8 120.4(13) .
Cl O8' O8 53.3(6) .
O10' O9 Cl 69.0(11) .
O10' O9 O9' 112.4(17) .
Cl O9 O9' 51.6(6) .
O8 O9' Cl 70.1(10) .
O8 O9' O9 121.2(13) .
Cl O9' O9 51.6(6) .
O8' O10 Cl 72.0(12) .
O8' O10 O10' 119.4(16) .
Cl O10 O10' 52.8(8) .
O9 O10' Cl 76.0(16) .
O9 O10' O10 128.4(18) .
Cl O10' O10 54.3(7) .
O10' Cl O10 72.9(12) .
O10' Cl O9' 105.8(11) .
O10 Cl O9' 132.5(8) .
O10' Cl O8' 108.0(13) .
O10 Cl O8' 38.9(9) .
O9' Cl O8' 106.2(9) .
O10' Cl O9 35.0(14) .
O10 Cl O9 106.8(9) .
O9' Cl O9 76.8(10) .
O8' Cl O9 135.8(9) .
O10' Cl O8 138.9(8) .
O10 Cl O8 110.9(8) .
O9' Cl O8 40.2(8) .
O8' Cl O8 73.6(9) .
O9 Cl O8 116.5(9) .
O10' Cl O7 110.3(7) .
O10 Cl O7 108.9(7) .
O9' Cl O7 115.3(6) .
O8' Cl O7 110.9(5) .
O9 Cl O7 106.7(6) .
O8 Cl O7 106.9(4) .

loop_
_geom_bond_atom_site_label_1
_geom_bond_atom_site_label_2
_geom_bond_distance
_geom_bond_site_symmetry_2
Ag N4 2.277(3) .
Ag N1 2.334(2) .
Ag O4 2.394(2) .
Ag O1 2.423(2) .
Ag Ag 3.1518(7) 2_666
C1 N1 1.347(4) .
C1 C2 1.352(5) .
C1 H1A 0.9300 .
C2 C3 1.369(5) .
C2 H2A 0.9300 .
C3 N2 1.333(4) .
C3 H3A 0.9300 .
C4 N1 1.321(4) .
C4 N2 1.325(4) .
C4 N3 1.399(3) .
C5 O1 1.220(3) .
C5 N3 1.365(3) .
C5 C6 1.491(4) .
C6 C7 1.389(4) .
C6 C11 1.391(4) .
C11 C10 1.385(4) .
C11 H11A 0.9300 .
C10 C9 1.378(4) .
C10 H10A 0.9300 .
C9 C8 1.393(4) .
C9 C12 1.491(4) .
C8 C7 1.374(4) .
C8 H8A 0.9300 .
C7 H7A 0.9300 .
C12 O2 1.203(4) .
C12 O3 1.319(4) .
C13 O3 1.456(3) .
C13 H13A 0.9600 .
C13 H13B 0.9600 .
C13 H13C 0.9600 .
C14 N4 1.349(4) .
C14 C15 1.359(5) .
C14 H14A 0.9300 .
C15 C16 1.378(5) .
C15 H15A 0.9300 .
C16 N5 1.330(4) .
C16 H16A 0.9300 .
C17 N4 1.324(4) .
C17 N5 1.332(4) .
C17 N6 1.402(4) .
C18 O4 1.209(4) .
C18 N6 1.367(4) .
C18 C19 1.488(4) .
C19 C20 1.373(4) .
C19 C24 1.384(4) .
C24 C23 1.380(4) .
C24 H24A 0.9300 .
C23 C22 1.380(4) .
C23 H23A 0.9300 .
C22 C21 1.381(4) .
C22 C25 1.490(4) .
C21 C20 1.372(4) .
C21 H21A 0.9300 .
C20 H20A 0.9300 .
C25 O5 1.201(4) .
C25 O6 1.335(4) .
C26 O6 1.443(4) .
C26 H26A 0.9600 .
C26 H26B 0.9600 .
C26 H26C 0.9600 .
N3 H3B 0.8600 .
N6 H6A 0.8600 .
O7 Cl 1.427(3) .
O8 O9' 0.936(19) .
O8 Cl 1.365(8) .
O8 O8' 1.63(2) .
O8' O10 0.90(2) .
O8' Cl 1.362(9) .
O9 O10' 0.81(3) .
O9 Cl 1.363(8) .
O9 O9' 1.69(2) .
O9' Cl 1.362(9) .
O10 Cl 1.338(9) .
O10 O10' 1.57(2) .
O10' Cl 1.312(11) .
